data_4500485
loop_
_publ_author_name
'Yotnoi, Bunlawee'
'Rujiwatra, Apinpus'
'Reddy, M. L. P.'
'Sarma, Debajit'
'Natarajan, Srinivasan'

_publ_section_title
;
 Lanthanide Sulfate Frameworks: Synthesis, Structure, and Optical
 Properties
;
_journal_issue 4
_journal_name_full 'Crystal Growth &amp; Design'
_journal_page_first 1347
_journal_paper_doi 10.1021/cg101589d
_journal_volume 11
_journal_year 2011
_chemical_formula_moiety 'C5 H5 N O10 Pr S2'
_chemical_formula_sum 'C5 H5 N O10 Pr S2'
_chemical_formula_weight 444.13
_chemical_name_common Pr-Sulfate
_chemical_name_systematic
;
 ?
;
_space_group_IT_number 2
_symmetry_cell_setting triclinic
_symmetry_space_group_name_Hall '-P 1'
_symmetry_space_group_name_H-M 'P -1'
_atom_sites_solution_hydrogens geom
_atom_sites_solution_primary direct
_atom_sites_solution_secondary difmap
_audit_creation_method SHELXL-97
_cell_angle_alpha 88.50
_cell_angle_beta 87.94
_cell_angle_gamma 75.47
_cell_formula_units_Z 2
_cell_length_a 5.03540(10)
_cell_length_b 7.00790(10)
_cell_length_c 16.6321(3)
_cell_measurement_reflns_used 2217
_cell_measurement_temperature 293(2)
_cell_measurement_theta_max 26.00
_cell_measurement_theta_min 2.45
_cell_volume 567.679(17)
_computing_cell_refinement 'SAINT (Bruker, 2000)'
_computing_data_collection 'SMART (Bruker, 2000)'
_computing_data_reduction SAINT
_computing_molecular_graphics 'Ortep-3 for Windows (Farrugia, 1999) and CAMERON (Watkin et al., 1993)'
_computing_publication_material 'PLATON (Spek, 2003)'
_computing_structure_refinement 'SHELXL-97 (Sheldrick, 1997)'
_computing_structure_solution 'SIR92 (Altomare et al., 1993)'
_diffrn_ambient_temperature 293(2)
_diffrn_measured_fraction_theta_full 0.991
_diffrn_measured_fraction_theta_max 0.991
_diffrn_measurement_device_type 'Bruker Smart CCD area detector'
_diffrn_measurement_method '\f and \w scans'
_diffrn_radiation_monochromator graphite
_diffrn_radiation_source 'fine-focus sealed tube'
_diffrn_radiation_type MoK\a
_diffrn_radiation_wavelength 0.71073
_diffrn_reflns_av_R_equivalents 0.0244
_diffrn_reflns_av_sigmaI/netI 0.0203
_diffrn_reflns_limit_h_max 6
_diffrn_reflns_limit_h_min -6
_diffrn_reflns_limit_k_max 8
_diffrn_reflns_limit_k_min -8
_diffrn_reflns_limit_l_max 20
_diffrn_reflns_limit_l_min -20
_diffrn_reflns_number 8568
_diffrn_reflns_theta_full 26.00
_diffrn_reflns_theta_max 26.00
_diffrn_reflns_theta_min 2.45
_exptl_absorpt_coefficient_mu 4.710
_exptl_absorpt_correction_T_max 0.9117
_exptl_absorpt_correction_T_min 0.6502
_exptl_absorpt_correction_type multi-scan
_exptl_absorpt_process_details '(SADABS; Sheldrick, 1996)'
_exptl_crystal_colour 'light green'
_exptl_crystal_density_diffrn 2.598
_exptl_crystal_density_method 'not measured'
_exptl_crystal_description rod
_exptl_crystal_F_000 426
_exptl_crystal_size_max 0.10
_exptl_crystal_size_mid 0.04
_exptl_crystal_size_min 0.02
_refine_diff_density_max 0.863
_refine_diff_density_min -0.622
_refine_diff_density_rms 0.120
_refine_ls_extinction_method none
_refine_ls_goodness_of_fit_ref 1.120
_refine_ls_hydrogen_treatment constr
_refine_ls_matrix_type full
_refine_ls_number_parameters 172
_refine_ls_number_reflns 2217
_refine_ls_number_restraints 0
_refine_ls_restrained_S_all 1.120
_refine_ls_R_factor_all 0.0182
_refine_ls_R_factor_gt 0.0175
_refine_ls_shift/su_max 0.001
_refine_ls_shift/su_mean 0.000
_refine_ls_structure_factor_coef Fsqd
_refine_ls_weighting_details 'calc w=1/[\s^2^(Fo^2^)+(0.0239P)^2^+1.0315P] where P=(Fo^2^+2Fc^2^)/3'
_refine_ls_weighting_scheme calc
_refine_ls_wR_factor_gt 0.0487
_refine_ls_wR_factor_ref 0.0490
_reflns_number_gt 2151
_reflns_number_total 2217
_reflns_threshold_expression >2sigma(I)
_cod_data_source_file cg101589d_si_002.cif
_cod_data_source_block IIb
_cod_depositor_comments
;
The following automatic conversions were performed:

'_symmetry_cell_setting' value 'Triclinic' changed to 'triclinic'
according to /home/saulius/struct/CIF-dictionaries/cif_core.dic
dictionary named 'cif_core.dic' version 2.4.1 from 2010-06-29.

Automatic conversion script
Id: cif_fix_values 1715 2011-07-08 13:25:40Z adriana 
;
_cod_database_code 4500485

loop_
_symmetry_equiv_pos_as_xyz
'x, y, z'
'-x, -y, -z'

loop_
_atom_site_label
_atom_site_type_symbol
_atom_site_fract_x
_atom_site_fract_y
_atom_site_fract_z
_atom_site_U_iso_or_equiv
_atom_site_adp_type
_atom_site_occupancy
_atom_site_symmetry_multiplicity
_atom_site_calc_flag
_atom_site_refinement_flags
Pr1 Pr 0.51745(3) 0.25550(2) 0.152505(9) 0.01086(7) Uani 1 1 d .
O1 O 0.4020(5) -0.2549(3) -0.00941(14) 0.0196(5) Uani 1 1 d .
O2 O 0.4402(5) -0.3926(3) 0.12484(14) 0.0189(5) Uani 1 1 d .
O3 O 0.8765(5) -0.0452(3) 0.18619(15) 0.0219(5) Uani 1 1 d .
O4 O -0.2276(5) 0.3243(3) 0.26867(14) 0.0198(5) Uani 1 1 d .
O5 O 0.3995(5) -0.0470(3) 0.10351(14) 0.0180(5) Uani 1 1 d .
O6 O 0.2394(5) 0.1214(3) 0.25910(14) 0.0171(5) Uani 1 1 d .
O7 O 0.0209(4) 0.3311(3) 0.09931(13) 0.0159(4) Uani 1 1 d .
O8 O 0.1641(5) 0.4679(3) 0.25433(14) 0.0184(5) Uani 1 1 d .
O9 O 0.8168(4) -0.2823(3) 0.06306(14) 0.0173(5) Uani 1 1 d .
O10 O 0.0707(5) 0.3095(4) 0.37994(14) 0.0246(5) Uani 1 1 d .
S1 S 0.51376(15) -0.24305(10) 0.07022(4) 0.01145(15) Uani 1 1 d .
S2 S 0.05826(15) 0.30609(11) 0.29300(5) 0.01402(16) Uani 1 1 d .
N1 N 0.4132(8) 0.6655(5) 0.3588(2) 0.0357(8) Uani 1 1 d .
H1 H 0.3876 0.5850 0.3235 0.043 Uiso 1 1 calc R
C1 C 0.2869(10) 0.6684(7) 0.4305(3) 0.0454(12) Uani 1 1 d .
H1A H 0.1747 0.5834 0.4420 0.055 Uiso 1 1 calc R
C2 C 0.3226(10) 0.7970(7) 0.4875(3) 0.0401(11) Uani 1 1 d .
H2 H 0.2374 0.7972 0.5381 0.048 Uiso 1 1 calc R
C3 C 0.4851(7) 0.9266(5) 0.4700(2) 0.0204(7) Uani 1 1 d .
C4 C 0.6159(8) 0.9150(5) 0.3947(2) 0.0272(8) Uani 1 1 d .
H4 H 0.7302 0.9974 0.3812 0.033 Uiso 1 1 calc R
C5 C 0.5764(9) 0.7816(6) 0.3399(2) 0.0331(9) Uani 1 1 d .
H5 H 0.6647 0.7734 0.2895 0.040 Uiso 1 1 calc R

loop_
_atom_site_aniso_label
_atom_site_aniso_U_11
_atom_site_aniso_U_22
_atom_site_aniso_U_33
_atom_site_aniso_U_23
_atom_site_aniso_U_13
_atom_site_aniso_U_12
Pr1 0.01073(11) 0.01125(10) 0.01117(10) -0.00113(6) 0.00006(7) -0.00379(6)
O1 0.0192(12) 0.0274(12) 0.0138(12) -0.0025(9) -0.0005(9) -0.0086(10)
O2 0.0212(12) 0.0159(11) 0.0197(12) 0.0022(9) 0.0037(9) -0.0054(9)
O3 0.0164(12) 0.0191(11) 0.0301(14) -0.0048(10) -0.0026(10) -0.0035(9)
O4 0.0117(11) 0.0273(12) 0.0215(13) -0.0086(10) 0.0008(9) -0.0062(9)
O5 0.0164(12) 0.0136(10) 0.0236(12) -0.0060(9) 0.0027(9) -0.0030(9)
O6 0.0152(11) 0.0174(11) 0.0182(12) -0.0015(9) 0.0010(9) -0.0034(9)
O7 0.0151(11) 0.0168(11) 0.0147(11) -0.0015(8) -0.0021(9) -0.0017(9)
O8 0.0194(12) 0.0195(11) 0.0185(12) -0.0022(9) 0.0022(9) -0.0092(9)
O9 0.0106(11) 0.0181(11) 0.0229(12) -0.0041(9) 0.0013(9) -0.0029(9)
O10 0.0268(14) 0.0380(14) 0.0116(12) -0.0032(10) 0.0009(10) -0.0129(11)
S1 0.0126(4) 0.0103(3) 0.0119(4) -0.0014(3) 0.0012(3) -0.0038(3)
S2 0.0131(4) 0.0190(4) 0.0115(4) -0.0029(3) 0.0007(3) -0.0066(3)
N1 0.048(2) 0.0277(17) 0.0322(19) -0.0136(14) -0.0091(16) -0.0075(15)
C1 0.048(3) 0.044(2) 0.055(3) -0.021(2) 0.008(2) -0.030(2)
C2 0.049(3) 0.046(2) 0.036(2) -0.0171(19) 0.014(2) -0.032(2)
C3 0.0211(18) 0.0190(16) 0.0216(18) -0.0031(13) -0.0025(14) -0.0053(13)
C4 0.035(2) 0.0261(18) 0.0221(19) 0.0003(14) -0.0001(16) -0.0118(16)
C5 0.048(3) 0.0290(19) 0.0186(19) -0.0050(15) 0.0001(17) -0.0025(18)

loop_
_atom_type_symbol
_atom_type_description
_atom_type_scat_dispersion_real
_atom_type_scat_dispersion_imag
_atom_type_scat_source
C C 0.0033 0.0016 'International Tables Vol C Tables 4.2.6.8 and 6.1.1.4'
H H 0.0000 0.0000 'International Tables Vol C Tables 4.2.6.8 and 6.1.1.4'
N N 0.0061 0.0033 'International Tables Vol C Tables 4.2.6.8 and 6.1.1.4'
O O 0.0106 0.0060 'International Tables Vol C Tables 4.2.6.8 and 6.1.1.4'
Pr Pr -0.2180 2.8214 'International Tables Vol C Tables 4.2.6.8 and 6.1.1.4'
S S 0.1246 0.1234 'International Tables Vol C Tables 4.2.6.8 and 6.1.1.4'

loop_
_geom_angle_atom_site_label_1
_geom_angle_atom_site_label_2
_geom_angle_atom_site_label_3
_geom_angle
_geom_angle_site_symmetry_1
_geom_angle_site_symmetry_3
O1 Pr1 O2 79.62(8) 2_655 1_565
O1 Pr1 O3 97.96(8) 2_655 .
O2 Pr1 O3 143.04(8) 1_565 .
O1 Pr1 O4 134.12(8) 2_655 1_655
O2 Pr1 O4 84.11(8) 1_565 1_655
O3 Pr1 O4 71.18(8) . 1_655
O1 Pr1 O5 73.93(8) 2_655 .
O2 Pr1 O5 141.85(8) 1_565 .
O3 Pr1 O5 68.82(7) . .
O4 Pr1 O5 133.95(8) 1_655 .
O1 Pr1 O6 140.44(7) 2_655 .
O2 Pr1 O6 121.82(7) 1_565 .
O3 Pr1 O6 83.27(8) . .
O4 Pr1 O6 83.93(7) 1_655 .
O5 Pr1 O6 69.75(7) . .
O1 Pr1 O7 77.87(7) 2_655 .
O2 Pr1 O7 80.21(7) 1_565 .
O3 Pr1 O7 135.82(7) . .
O4 Pr1 O7 140.64(7) 1_655 .
O5 Pr1 O7 67.80(7) . .
O6 Pr1 O7 74.40(7) . .
O1 Pr1 O8 136.11(8) 2_655 .
O2 Pr1 O8 67.50(7) 1_565 .
O3 Pr1 O8 125.82(8) . .
O4 Pr1 O8 71.84(7) 1_655 .
O5 Pr1 O8 115.95(7) . .
O6 Pr1 O8 54.66(7) . .
O7 Pr1 O8 68.80(7) . .
O1 Pr1 O7 64.48(7) 2_655 1_655
O2 Pr1 O7 71.75(7) 1_565 1_655
O3 Pr1 O7 74.04(7) . 1_655
O4 Pr1 O7 69.72(7) 1_655 1_655
O5 Pr1 O7 118.30(7) . 1_655
O6 Pr1 O7 149.49(7) . 1_655
O7 Pr1 O7 136.04(9) . 1_655
O8 Pr1 O7 125.71(6) . 1_655
O1 Pr1 S2 144.77(6) 2_655 .
O2 Pr1 S2 94.55(6) 1_565 .
O3 Pr1 S2 106.59(6) . .
O4 Pr1 S2 78.73(5) 1_655 .
O5 Pr1 S2 91.62(5) . .
O6 Pr1 S2 27.29(5) . .
O7 Pr1 S2 66.90(5) . .
O8 Pr1 S2 27.56(5) . .
O7 Pr1 S2 146.49(5) 1_655 .
S1 O1 Pr1 146.76(15) . 2_655
S1 O2 Pr1 144.38(14) . 1_545
S2 O4 Pr1 140.03(14) . 1_455
S1 O5 Pr1 144.25(14) . .
S2 O6 Pr1 101.92(11) . .
Pr1 O7 Pr1 136.04(9) . 1_455
S2 O8 Pr1 98.23(11) . .
O5 S1 O1 110.06(14) . .
O5 S1 O2 109.12(14) . .
O1 S1 O2 109.33(14) . .
O5 S1 O9 109.68(13) . .
O1 S1 O9 109.63(14) . .
O2 S1 O9 108.99(13) . .
O10 S2 O4 110.40(14) . .
O10 S2 O8 111.13(14) . .
O4 S2 O8 109.64(14) . .
O10 S2 O6 111.85(14) . .
O4 S2 O6 109.11(13) . .
O8 S2 O6 104.54(13) . .
O10 S2 Pr1 132.63(11) . .
O4 S2 Pr1 116.93(10) . .
O8 S2 Pr1 54.21(9) . .
O6 S2 Pr1 50.79(9) . .
C5 N1 C1 122.4(4) . .
N1 C1 C2 119.8(4) . .
C1 C2 C3 120.2(4) . .
C2 C3 C4 117.6(3) . .
C2 C3 C3 120.7(4) . 2_676
C4 C3 C3 121.7(4) . 2_676
C5 C4 C3 120.0(4) . .
N1 C5 C4 120.0(4) . .

loop_
_geom_bond_atom_site_label_1
_geom_bond_atom_site_label_2
_geom_bond_distance
_geom_bond_site_symmetry_2
Pr1 O1 2.400(2) 2_655
Pr1 O2 2.433(2) 1_565
Pr1 O3 2.474(2) .
Pr1 O4 2.480(2) 1_655
Pr1 O5 2.503(2) .
Pr1 O6 2.526(2) .
Pr1 O7 2.605(2) .
Pr1 O8 2.615(2) .
Pr1 O7 2.824(2) 1_655
Pr1 S2 3.1900(8) .
O1 S1 1.470(2) .
O1 Pr1 2.400(2) 2_655
O2 S1 1.477(2) .
O2 Pr1 2.433(2) 1_545
O4 S2 1.483(2) .
O4 Pr1 2.480(2) 1_455
O5 S1 1.465(2) .
O6 S2 1.495(2) .
O7 Pr1 2.824(2) 1_455
O8 S2 1.491(2) .
O9 S1 1.482(2) .
O10 S2 1.451(2) .
N1 C5 1.319(6) .
N1 C1 1.330(6) .
C1 C2 1.371(6) .
C2 C3 1.386(5) .
C3 C4 1.389(5) .
C3 C3 1.490(6) 2_676
C4 C5 1.377(5) .
